data_7030992
loop_
_publ_author_name
'Burgess, Michael G.'
'Naveed Zafar, M.'
'Horner, Stephen T.'
'Clark, George R.'
'James Wright, L.'

_publ_section_title
;
 Controlled translocation of palladium(ii) within a 22 ring atom
 macrocyclic ligand.
;
_journal_issue 45
_journal_name_full 'Dalton transactions (Cambridge, England : 2003)'
_journal_page_first 17006
_journal_page_last 17016
_journal_paper_doi 10.1039/c4dt00765d
_journal_volume 43
_journal_year 2014
_chemical_formula_moiety 'C27 H29 Cl N8 O4 Pd,C4 H8 O2'
_chemical_formula_sum 'C31 H37 Cl N8 O6 Pd'
_chemical_formula_weight 759.54
_chemical_name_systematic
;
 ?
;
_space_group_IT_number 14
_symmetry_cell_setting monoclinic
_symmetry_space_group_name_Hall '-P 2ybc'
_symmetry_space_group_name_H-M 'P 1 21/c 1'
_atom_sites_solution_hydrogens geom
_atom_sites_solution_primary direct
_atom_sites_solution_secondary difmap
_audit_creation_method SHELXL-97
_cell_angle_alpha 90.00
_cell_angle_beta 105.163(1)
_cell_angle_gamma 90.00
_cell_formula_units_Z 4
_cell_length_a 15.9930(2)
_cell_length_b 8.5772(1)
_cell_length_c 23.3577(2)
_cell_measurement_reflns_used 8192
_cell_measurement_temperature 85(2)
_cell_measurement_theta_max 25.00
_cell_measurement_theta_min 1.94
_cell_volume 3092.55(6)
_computing_cell_refinement 'SAINT (Siemens, 1995)'
_computing_data_collection 'SMART (Siemens, 1995)'
_computing_data_reduction SAINT
_computing_molecular_graphics 'Ortep-III (Burnett & Johnson, 1996)'
_computing_publication_material 'SHELXTL (Sheldrick, 2008)'
_computing_structure_refinement 'SHELXL97 (Sheldrick, 2008)'
_computing_structure_solution 'SHELXS97 (Sheldrick, 2008)'
_diffrn_ambient_temperature 85(2)
_diffrn_measured_fraction_theta_full 0.995
_diffrn_measured_fraction_theta_max 0.995
_diffrn_measurement_device_type 'Siemens SMART CCD'
_diffrn_measurement_method 'Area detector \w scans'
_diffrn_radiation_monochromator graphite
_diffrn_radiation_source 'fine-focus sealed tube'
_diffrn_radiation_type MoK\a
_diffrn_radiation_wavelength 0.71073
_diffrn_reflns_av_R_equivalents 0.0456
_diffrn_reflns_av_sigmaI/netI 0.0563
_diffrn_reflns_limit_h_max 16
_diffrn_reflns_limit_h_min -19
_diffrn_reflns_limit_k_max 9
_diffrn_reflns_limit_k_min -10
_diffrn_reflns_limit_l_max 27
_diffrn_reflns_limit_l_min -26
_diffrn_reflns_number 15898
_diffrn_reflns_theta_full 25.00
_diffrn_reflns_theta_max 25.00
_diffrn_reflns_theta_min 1.94
_diffrn_standards_decay_% <2%
_diffrn_standards_interval_count 0
_diffrn_standards_interval_time 0
_diffrn_standards_number 0
_exptl_absorpt_coefficient_mu 0.746
_exptl_absorpt_correction_T_max 0.90699
_exptl_absorpt_correction_T_min 0.75340
_exptl_absorpt_correction_type multi-scan
_exptl_absorpt_process_details 'SADABS; Sheldrick, 1996'
_exptl_crystal_colour yellow
_exptl_crystal_density_diffrn 1.631
_exptl_crystal_density_method 'not measured'
_exptl_crystal_description needle
_exptl_crystal_F_000 1560
_exptl_crystal_size_max 0.22
_exptl_crystal_size_mid 0.18
_exptl_crystal_size_min 0.12
_refine_diff_density_max 1.235
_refine_diff_density_min -1.071
_refine_diff_density_rms 0.121
_refine_ls_extinction_method none
_refine_ls_goodness_of_fit_ref 1.034
_refine_ls_hydrogen_treatment constr
_refine_ls_matrix_type full
_refine_ls_number_parameters 420
_refine_ls_number_reflns 5424
_refine_ls_number_restraints 0
_refine_ls_restrained_S_all 1.034
_refine_ls_R_factor_all 0.0741
_refine_ls_R_factor_gt 0.0519
_refine_ls_shift/su_max 0.017
_refine_ls_shift/su_mean 0.000
_refine_ls_structure_factor_coef Fsqd
_refine_ls_weighting_details 'calc w=1/[\s^2^(Fo^2^)+(0.0536P)^2^+14.6616P] where P=(Fo^2^+2Fc^2^)/3'
_refine_ls_weighting_scheme calc
_refine_ls_wR_factor_gt 0.1202
_refine_ls_wR_factor_ref 0.1305
_reflns_number_gt 4259
_reflns_number_total 5424
_reflns_threshold_expression I>2\s(I)
_cod_data_source_file c4dt00765d2.cif
_cod_data_source_block compound3a
_cod_depositor_comments
;
The following automatic conversions were performed:

'_symmetry_cell_setting' value 'Monoclinic' changed to 'monoclinic'
according to
/usr/data/users/saulius/crontab/automatic-downloads/rss-feeds/RSC/lib/dictionaries/cif_core.dic
dictionary named 'cif_core.dic' version 2.4.2 from 2011-04-26.

Automatic conversion script
Id: cif_fix_values 2281 2013-09-26 08:29:07Z andrius 

 Adding full bibliography for 7030990--7030993.cif.
;
_cod_original_sg_symbol_Hall -p_2ybc
_cod_original_sg_symbol_H-M P21/c
_cod_database_code 7030992

loop_
_symmetry_equiv_pos_as_xyz
'x, y, z'
'-x, y+1/2, -z+1/2'
'-x, -y, -z'
'x, -y-1/2, z-1/2'

loop_
_atom_site_label
_atom_site_type_symbol
_atom_site_fract_x
_atom_site_fract_y
_atom_site_fract_z
_atom_site_U_iso_or_equiv
_atom_site_adp_type
_atom_site_occupancy
_atom_site_symmetry_multiplicity
_atom_site_calc_flag
_atom_site_refinement_flags
Pd Pd 0.08338(3) 0.06063(4) 0.134264(17) 0.01668(13) Uani 1 1 d .
Cl Cl 0.22471(8) 0.07387(14) 0.12427(5) 0.0199(3) Uani 1 1 d .
O1 O 0.1210(3) -0.3360(4) -0.05910(16) 0.0265(9) Uani 1 1 d .
N1 N 0.1207(3) -0.1474(5) 0.00994(19) 0.0213(10) Uani 1 1 d .
H1 H 0.1493 -0.0685 0.0277 0.026 Uiso 1 1 calc R
C1 C 0.1550(3) -0.2229(6) -0.0298(2) 0.0205(11) Uani 1 1 d .
O2 O 0.4354(3) 0.2503(5) -0.0089(2) 0.0363(10) Uani 1 1 d .
N2 N 0.2649(3) -0.0184(5) -0.01231(18) 0.0184(9) Uani 1 1 d .
C2 C 0.2390(3) -0.1594(6) -0.0358(2) 0.0208(11) Uani 1 1 d .
O3 O -0.1668(2) -0.0210(5) 0.15458(16) 0.0264(9) Uani 1 1 d .
N3 N 0.3218(3) 0.2738(5) 0.03288(19) 0.0212(10) Uani 1 1 d .
H3 H 0.2778 0.2253 0.0388 0.025 Uiso 1 1 calc R
C3 C 0.2866(4) -0.2493(7) -0.0654(3) 0.0296(13) Uani 1 1 d .
H3A H 0.2660 -0.3456 -0.0813 0.036 Uiso 1 1 calc R
O4 O 0.1060(2) 0.6809(4) 0.17040(16) 0.0237(8) Uani 1 1 d .
N4 N 0.0295(3) -0.0959(5) 0.06896(18) 0.0191(9) Uani 1 1 d .
C4 C 0.3646(4) -0.1939(8) -0.0707(3) 0.0376(15) Uani 1 1 d .
H4 H 0.3990 -0.2536 -0.0888 0.045 Uiso 1 1 calc R
N5 N 0.2739(3) 0.4759(5) 0.08045(18) 0.0183(9) Uani 1 1 d .
C5 C 0.3909(4) -0.0478(8) -0.0486(3) 0.0331(14) Uani 1 1 d .
H5 H 0.4428 -0.0062 -0.0526 0.040 Uiso 1 1 calc R
N6 N -0.0357(3) -0.0038(5) 0.1322(2) 0.0220(10) Uani 1 1 d .
C6 C 0.3393(3) 0.0362(6) -0.0205(2) 0.0235(12) Uani 1 1 d .
N7 N 0.2180(3) 0.6746(5) 0.12995(18) 0.0194(9) Uani 1 1 d .
H7 H 0.2170 0.7746 0.1325 0.023 Uiso 1 1 calc R
C7 C 0.3700(3) 0.1958(6) 0.0020(2) 0.0237(12) Uani 1 1 d .
N8 N 0.0992(3) 0.2053(5) 0.20650(18) 0.0180(9) Uani 1 1 d .
C8 C 0.0442(3) -0.1840(6) 0.0251(2) 0.0183(11) Uani 1 1 d .
C9 C -0.0149(3) -0.2980(6) -0.0006(2) 0.0231(12) Uani 1 1 d .
H9 H -0.0057 -0.3595 -0.0312 0.028 Uiso 1 1 calc R
C10 C -0.0883(4) -0.3192(6) 0.0201(2) 0.0249(12) Uani 1 1 d .
H10 H -0.1280 -0.3962 0.0031 0.030 Uiso 1 1 calc R
C11 C -0.1033(3) -0.2288(6) 0.0649(2) 0.0234(12) Uani 1 1 d .
H11 H -0.1520 -0.2436 0.0790 0.028 Uiso 1 1 calc R
C12 C -0.0430(3) -0.1157(6) 0.0880(2) 0.0201(11) Uani 1 1 d .
C13 C 0.3369(3) 0.4261(6) 0.0561(2) 0.0196(11) Uani 1 1 d .
C14 C 0.4079(3) 0.5157(7) 0.0542(2) 0.0250(12) Uani 1 1 d .
H14 H 0.4501 0.4775 0.0371 0.030 Uiso 1 1 calc R
C15 C 0.4143(4) 0.6635(6) 0.0782(2) 0.0255(12) Uani 1 1 d .
H15 H 0.4609 0.7269 0.0768 0.031 Uiso 1 1 calc R
C16 C 0.3521(3) 0.7175(6) 0.1044(2) 0.0224(12) Uani 1 1 d .
H16 H 0.3562 0.8160 0.1215 0.027 Uiso 1 1 calc R
C17 C 0.2828(3) 0.6185(6) 0.1041(2) 0.0188(11) Uani 1 1 d .
C18 C -0.0952(3) 0.0416(6) 0.1606(2) 0.0233(12) Uani 1 1 d .
C19 C -0.0650(3) 0.1804(6) 0.2004(2) 0.0216(11) Uani 1 1 d .
H19A H -0.1022 0.1912 0.2269 0.026 Uiso 1 1 calc R
H19B H -0.0721 0.2734 0.1759 0.026 Uiso 1 1 calc R
C20 C 0.0287(3) 0.1732(7) 0.2376(2) 0.0233(12) Uani 1 1 d .
H20A H 0.0354 0.2474 0.2699 0.028 Uiso 1 1 calc R
H20B H 0.0388 0.0702 0.2552 0.028 Uiso 1 1 calc R
C21 C 0.1565(3) 0.6015(6) 0.1518(2) 0.0174(11) Uani 1 1 d .
C22 C 0.1550(3) 0.4274(6) 0.1536(2) 0.0199(11) Uani 1 1 d .
H22A H 0.2126 0.3881 0.1722 0.024 Uiso 1 1 calc R
H22B H 0.1369 0.3861 0.1136 0.024 Uiso 1 1 calc R
C23 C 0.0921(4) 0.3745(6) 0.1889(2) 0.0210(11) Uani 1 1 d .
H23A H 0.1017 0.4374 0.2245 0.025 Uiso 1 1 calc R
H23B H 0.0334 0.3944 0.1654 0.025 Uiso 1 1 calc R
C24 C 0.1852(3) 0.1812(6) 0.2512(2) 0.0225(11) Uani 1 1 d .
H24A H 0.1887 0.2507 0.2845 0.027 Uiso 1 1 calc R
H24B H 0.2311 0.2100 0.2331 0.027 Uiso 1 1 calc R
C25 C 0.2010(4) 0.0145(6) 0.2745(2) 0.0257(12) Uani 1 1 d .
H25A H 0.1715 -0.0018 0.3054 0.031 Uiso 1 1 calc R
H25B H 0.1771 -0.0581 0.2426 0.031 Uiso 1 1 calc R
C26 C 0.2965(4) -0.0169(8) 0.2990(3) 0.0468(18) Uani 1 1 d .
H26A H 0.3253 -0.0017 0.2677 0.056 Uiso 1 1 calc R
H26B H 0.3044 -0.1250 0.3114 0.056 Uiso 1 1 calc R
C27 C 0.3394(5) 0.0867(11) 0.3512(4) 0.084(4) Uani 1 1 d .
H27A H 0.3388 0.1929 0.3381 0.127 Uiso 1 1 calc R
H27B H 0.3982 0.0536 0.3674 0.127 Uiso 1 1 calc R
H27C H 0.3083 0.0791 0.3811 0.127 Uiso 1 1 calc R
O5 O 0.4796(6) 0.9915(14) 0.2091(4) 0.134(3) Uani 1 1 d .
O6 O 0.6493(7) 0.8892(13) 0.2578(5) 0.146(4) Uani 1 1 d .
C28 C 0.4990(9) 0.833(2) 0.2443(6) 0.146(7) Uani 1 1 d .
H28A H 0.4547 0.8102 0.2646 0.175 Uiso 1 1 calc R
H28B H 0.5021 0.7472 0.2178 0.175 Uiso 1 1 calc R
C29 C 0.5786(6) 0.8576(14) 0.2846(6) 0.099(4) Uani 1 1 d .
H29A H 0.5932 0.7662 0.3097 0.118 Uiso 1 1 calc R
H29B H 0.5733 0.9449 0.3098 0.118 Uiso 1 1 calc R
C30 C 0.6343(10) 1.0281(15) 0.2216(5) 0.129(6) Uani 1 1 d .
H30A H 0.6772 1.0358 0.1990 0.155 Uiso 1 1 calc R
H30B H 0.6391 1.1198 0.2465 0.155 Uiso 1 1 calc R
C31 C 0.5478(10) 1.0196(19) 0.1814(7) 0.132(5) Uiso 1 1 d .
H31A H 0.5360 1.1169 0.1596 0.158 Uiso 1 1 calc R
H31B H 0.5472 0.9372 0.1529 0.158 Uiso 1 1 calc R

loop_
_atom_site_aniso_label
_atom_site_aniso_U_11
_atom_site_aniso_U_22
_atom_site_aniso_U_33
_atom_site_aniso_U_23
_atom_site_aniso_U_13
_atom_site_aniso_U_12
Pd 0.0226(2) 0.0119(2) 0.0177(2) -0.00074(17) 0.00917(15) -0.00052(17)
Cl 0.0243(6) 0.0156(6) 0.0224(6) -0.0012(5) 0.0107(5) -0.0007(5)
O1 0.038(2) 0.018(2) 0.026(2) -0.0045(17) 0.0118(17) -0.0020(17)
N1 0.028(2) 0.014(2) 0.021(2) -0.0010(18) 0.0054(19) 0.0011(18)
C1 0.029(3) 0.016(3) 0.017(3) 0.002(2) 0.007(2) 0.005(2)
O2 0.032(2) 0.035(2) 0.052(3) -0.009(2) 0.029(2) -0.0062(19)
N2 0.023(2) 0.018(2) 0.015(2) 0.0002(17) 0.0062(18) 0.0031(18)
C2 0.025(3) 0.018(3) 0.017(3) 0.001(2) 0.002(2) 0.002(2)
O3 0.024(2) 0.034(2) 0.023(2) 0.0042(17) 0.0104(16) -0.0019(17)
N3 0.021(2) 0.018(2) 0.028(2) -0.0002(19) 0.0126(19) -0.0010(18)
C3 0.033(3) 0.025(3) 0.030(3) -0.010(3) 0.008(3) 0.005(3)
O4 0.036(2) 0.0152(18) 0.025(2) 0.0013(16) 0.0152(17) 0.0015(17)
N4 0.023(2) 0.016(2) 0.017(2) 0.0026(17) 0.0046(18) 0.0000(18)
C4 0.038(4) 0.040(4) 0.037(4) -0.016(3) 0.015(3) 0.005(3)
N5 0.023(2) 0.015(2) 0.019(2) 0.0021(17) 0.0098(18) 0.0022(18)
C5 0.027(3) 0.041(4) 0.035(3) -0.009(3) 0.014(3) 0.004(3)
N6 0.024(2) 0.018(2) 0.026(2) -0.0002(19) 0.0096(19) -0.0032(19)
C6 0.024(3) 0.026(3) 0.022(3) 0.004(2) 0.008(2) 0.008(2)
N7 0.027(2) 0.009(2) 0.026(2) 0.0014(18) 0.0137(19) 0.0010(18)
C7 0.025(3) 0.024(3) 0.024(3) -0.002(2) 0.010(2) 0.005(2)
N8 0.025(2) 0.014(2) 0.018(2) 0.0019(17) 0.0114(18) -0.0018(18)
C8 0.028(3) 0.012(2) 0.015(2) 0.003(2) 0.006(2) 0.003(2)
C9 0.027(3) 0.015(3) 0.026(3) -0.003(2) 0.005(2) 0.003(2)
C10 0.030(3) 0.014(3) 0.027(3) 0.004(2) 0.001(2) -0.004(2)
C11 0.023(3) 0.021(3) 0.025(3) 0.003(2) 0.003(2) 0.001(2)
C12 0.023(3) 0.014(3) 0.022(3) 0.002(2) 0.004(2) 0.004(2)
C13 0.022(3) 0.017(3) 0.021(3) 0.003(2) 0.009(2) 0.001(2)
C14 0.023(3) 0.026(3) 0.030(3) -0.001(2) 0.015(2) 0.001(2)
C15 0.025(3) 0.018(3) 0.035(3) 0.004(2) 0.012(2) -0.004(2)
C16 0.028(3) 0.014(3) 0.025(3) 0.003(2) 0.007(2) -0.004(2)
C17 0.023(3) 0.019(3) 0.016(3) 0.003(2) 0.008(2) 0.003(2)
C18 0.028(3) 0.022(3) 0.022(3) 0.011(2) 0.012(2) 0.007(2)
C19 0.029(3) 0.021(3) 0.021(3) 0.003(2) 0.016(2) 0.002(2)
C20 0.033(3) 0.021(3) 0.022(3) 0.000(2) 0.017(2) -0.006(2)
C21 0.024(3) 0.016(3) 0.014(2) 0.002(2) 0.007(2) 0.000(2)
C22 0.029(3) 0.015(3) 0.019(3) 0.000(2) 0.012(2) 0.001(2)
C23 0.031(3) 0.011(2) 0.025(3) 0.000(2) 0.014(2) 0.000(2)
C24 0.031(3) 0.017(3) 0.020(3) 0.002(2) 0.008(2) -0.004(2)
C25 0.035(3) 0.019(3) 0.024(3) 0.001(2) 0.009(2) -0.002(2)
C26 0.035(4) 0.045(4) 0.059(5) 0.029(4) 0.009(3) 0.004(3)
C27 0.061(5) 0.078(6) 0.083(6) 0.053(5) -0.036(5) -0.036(5)
O5 0.104(7) 0.170(9) 0.122(7) 0.018(7) 0.019(6) 0.008(7)
O6 0.147(9) 0.161(10) 0.141(8) -0.006(7) 0.058(7) -0.002(8)
C28 0.095(9) 0.24(2) 0.089(9) -0.025(12) -0.009(7) 0.039(12)
C29 0.059(6) 0.099(9) 0.136(10) -0.027(8) 0.023(7) 0.009(6)
C30 0.191(15) 0.091(9) 0.080(8) 0.035(7) -0.011(9) -0.003(9)

loop_
_atom_type_symbol
_atom_type_description
_atom_type_scat_dispersion_real
_atom_type_scat_dispersion_imag
_atom_type_scat_source
C C 0.0033 0.0016 'International Tables Vol C Tables 4.2.6.8 and 6.1.1.4'
H H 0.0000 0.0000 'International Tables Vol C Tables 4.2.6.8 and 6.1.1.4'
N N 0.0061 0.0033 'International Tables Vol C Tables 4.2.6.8 and 6.1.1.4'
O O 0.0106 0.0060 'International Tables Vol C Tables 4.2.6.8 and 6.1.1.4'
Cl Cl 0.1484 0.1585 'International Tables Vol C Tables 4.2.6.8 and 6.1.1.4'
Pd Pd -0.9988 1.0072 'International Tables Vol C Tables 4.2.6.8 and 6.1.1.4'

loop_
_geom_angle_atom_site_label_1
_geom_angle_atom_site_label_2
_geom_angle_atom_site_label_3
_geom_angle
N6 Pd N4 65.31(18)
N6 Pd N8 95.73(17)
N4 Pd N8 161.01(17)
N6 Pd Cl 164.88(13)
N4 Pd Cl 100.78(12)
N8 Pd Cl 97.95(12)
C1 N1 C8 127.1(4)
C1 N1 H1 116.5
C8 N1 H1 116.5
O1 C1 N1 123.9(5)
O1 C1 C2 120.9(5)
N1 C1 C2 115.1(5)
C6 N2 C2 116.5(4)
N2 C2 C3 123.4(5)
N2 C2 C1 118.6(5)
C3 C2 C1 118.0(5)
C7 N3 C13 126.5(5)
C7 N3 H3 116.7
C13 N3 H3 116.7
C4 C3 C2 118.9(5)
C4 C3 H3A 120.6
C2 C3 H3A 120.6
C8 N4 C12 121.0(4)
C8 N4 Pd 144.6(4)
C12 N4 Pd 93.8(3)
C3 C4 C5 118.6(6)
C3 C4 H4 120.7
C5 C4 H4 120.7
C17 N5 C13 117.0(4)
C4 C5 C6 119.2(6)
C4 C5 H5 120.4
C6 C5 H5 120.4
C18 N6 C12 129.0(5)
C18 N6 Pd 135.0(4)
C12 N6 Pd 96.0(3)
N2 C6 C5 123.2(5)
N2 C6 C7 119.5(5)
C5 C6 C7 117.3(5)
C21 N7 C17 132.8(4)
C21 N7 H7 113.6
C17 N7 H7 113.6
O2 C7 N3 123.5(5)
O2 C7 C6 119.5(5)
N3 C7 C6 116.9(5)
C23 N8 C24 108.2(4)
C23 N8 C20 107.1(4)
C24 N8 C20 107.5(4)
C23 N8 Pd 111.9(3)
C24 N8 Pd 112.3(3)
C20 N8 Pd 109.6(3)
N4 C8 C9 119.6(5)
N4 C8 N1 114.0(4)
C9 C8 N1 126.4(5)
C8 C9 C10 118.9(5)
C8 C9 H9 120.6
C10 C9 H9 120.6
C11 C10 C9 121.5(5)
C11 C10 H10 119.3
C9 C10 H10 119.3
C12 C11 C10 116.9(5)
C12 C11 H11 121.6
C10 C11 H11 121.6
N4 C12 C11 122.1(5)
N4 C12 N6 104.1(4)
C11 C12 N6 133.8(5)
N5 C13 C14 123.3(5)
N5 C13 N3 112.6(4)
C14 C13 N3 124.2(5)
C15 C14 C13 118.1(5)
C15 C14 H14 120.9
C13 C14 H14 120.9
C16 C15 C14 120.3(5)
C16 C15 H15 119.8
C14 C15 H15 119.8
C15 C16 C17 117.3(5)
C15 C16 H16 121.3
C17 C16 H16 121.3
N5 C17 C16 123.9(5)
N5 C17 N7 118.6(5)
C16 C17 N7 117.5(5)
O3 C18 N6 124.6(5)
O3 C18 C19 123.3(5)
N6 C18 C19 112.1(5)
C18 C19 C20 115.3(4)
C18 C19 H19A 108.4
C20 C19 H19A 108.4
C18 C19 H19B 108.4
C20 C19 H19B 108.4
H19A C19 H19B 107.5
N8 C20 C19 117.5(4)
N8 C20 H20A 107.9
C19 C20 H20A 107.9
N8 C20 H20B 107.9
C19 C20 H20B 107.9
H20A C20 H20B 107.2
O4 C21 N7 118.9(5)
O4 C21 C22 122.0(5)
N7 C21 C22 119.1(4)
C21 C22 C23 109.3(4)
C21 C22 H22A 109.8
C23 C22 H22A 109.8
C21 C22 H22B 109.8
C23 C22 H22B 109.8
H22A C22 H22B 108.3
N8 C23 C22 114.9(4)
N8 C23 H23A 108.5
C22 C23 H23A 108.5
N8 C23 H23B 108.5
C22 C23 H23B 108.5
H23A C23 H23B 107.5
N8 C24 C25 114.2(4)
N8 C24 H24A 108.7
C25 C24 H24A 108.7
N8 C24 H24B 108.7
C25 C24 H24B 108.7
H24A C24 H24B 107.6
C26 C25 C24 111.0(5)
C26 C25 H25A 109.4
C24 C25 H25A 109.4
C26 C25 H25B 109.4
C24 C25 H25B 109.4
H25A C25 H25B 108.0
C25 C26 C27 113.6(7)
C25 C26 H26A 108.9
C27 C26 H26A 108.9
C25 C26 H26B 108.9
C27 C26 H26B 108.9
H26A C26 H26B 107.7
C26 C27 H27A 109.5
C26 C27 H27B 109.5
H27A C27 H27B 109.5
C26 C27 H27C 109.5
H27A C27 H27C 109.5
H27B C27 H27C 109.5
C31 O5 C28 108.2(11)
C30 O6 C29 112.1(12)
C29 C28 O5 104.0(14)
C29 C28 H28A 111.0
O5 C28 H28A 111.0
C29 C28 H28B 111.0
O5 C28 H28B 111.0
H28A C28 H28B 109.0
C28 C29 O6 114.6(12)
C28 C29 H29A 108.6
O6 C29 H29A 108.6
C28 C29 H29B 108.6
O6 C29 H29B 108.6
H29A C29 H29B 107.6
O6 C30 C31 108.7(13)
O6 C30 H30A 109.9
C31 C30 H30A 109.9
O6 C30 H30B 109.9
C31 C30 H30B 109.9
H30A C30 H30B 108.3
O5 C31 C30 115.2(13)
O5 C31 H31A 108.5
C30 C31 H31A 108.5
O5 C31 H31B 108.5
C30 C31 H31B 108.5
H31A C31 H31B 107.5

loop_
_geom_bond_atom_site_label_1
_geom_bond_atom_site_label_2
_geom_bond_distance
Pd N6 1.972(4)
Pd N4 2.045(4)
Pd N8 2.056(4)
Pd Cl 2.3349(13)
O1 C1 1.229(6)
N1 C1 1.359(7)
N1 C8 1.397(7)
N1 H1 0.8600
C1 C2 1.490(7)
O2 C7 1.230(7)
N2 C6 1.337(7)
N2 C2 1.348(7)
C2 C3 1.388(8)
O3 C18 1.239(6)
N3 C7 1.362(7)
N3 C13 1.411(7)
N3 H3 0.8600
C3 C4 1.369(9)
C3 H3A 0.9300
O4 C21 1.220(6)
N4 C8 1.342(6)
N4 C12 1.358(7)
C4 C5 1.378(9)
C4 H4 0.9300
N5 C17 1.334(7)
N5 C13 1.349(7)
C5 C6 1.386(8)
C5 H5 0.9300
N6 C18 1.353(7)
N6 C12 1.392(7)
C6 C7 1.502(8)
N7 C21 1.372(6)
N7 C17 1.412(6)
N7 H7 0.8600
N8 C23 1.504(6)
N8 C24 1.509(7)
N8 C20 1.517(6)
C8 C9 1.383(7)
C9 C10 1.393(8)
C9 H9 0.9300
C10 C11 1.374(8)
C10 H10 0.9300
C11 C12 1.374(7)
C11 H11 0.9300
C13 C14 1.382(7)
C14 C15 1.380(8)
C14 H14 0.9300
C15 C16 1.375(8)
C15 H15 0.9300
C16 C17 1.396(7)
C16 H16 0.9300
C18 C19 1.510(8)
C19 C20 1.525(7)
C19 H19A 0.9700
C19 H19B 0.9700
C20 H20A 0.9700
C20 H20B 0.9700
C21 C22 1.495(7)
C22 C23 1.526(7)
C22 H22A 0.9700
C22 H22B 0.9700
C23 H23A 0.9700
C23 H23B 0.9700
C24 C25 1.527(7)
C24 H24A 0.9700
C24 H24B 0.9700
C25 C26 1.509(8)
C25 H25A 0.9700
C25 H25B 0.9700
C26 C27 1.520(12)
C26 H26A 0.9700
C26 H26B 0.9700
C27 H27A 0.9600
C27 H27B 0.9600
C27 H27C 0.9600
O5 C31 1.428(16)
O5 C28 1.578(18)
O6 C30 1.445(14)
O6 C29 1.454(13)
C28 C29 1.388(15)
C28 H28A 0.9700
C28 H28B 0.9700
C29 H29A 0.9700
C29 H29B 0.9700
C30 C31 1.456(17)
C30 H30A 0.9700
C30 H30B 0.9700
C31 H31A 0.9700
C31 H31B 0.9700
